data_7708100
loop_
_publ_author_name
'Kotrle, Kamil'
'Nemec, Ivan'
'Moncol, Jan'
'Cizmar, Erik'
'Herchel, Radovan'

_publ_section_title
;
 3d-4f magnetic exchange interactions and anisotropy in a series of
 heterobimetallic vanadium(IV)-lanthanide(III) Schiff base complexes
;
_journal_name_full 'Dalton Transactions'
_journal_paper_doi 10.1039/D1DT01944A
_journal_year 2021
_chemical_formula_moiety 'C19 H22 N5 O15 Tb V'
_chemical_formula_sum 'C19 H22 N5 O15 Tb V'
_chemical_formula_weight 770.27
_space_group_crystal_system monoclinic
_space_group_IT_number 14
_space_group_name_Hall '-P 2ybc'
_space_group_name_H-M_alt 'P 1 21/c 1'
_atom_sites_solution_hydrogens mixed
_audit_creation_date 2021-05-28
_audit_creation_method
;
Olex2 1.3
(compiled 2020.11.12 svn.r5f609507 for OlexSys, GUI svn.r6272)
;
_audit_update_record
;
2021-06-13 deposited with the CCDC.	2021-08-23 downloaded from the CCDC.
;
_cell_angle_alpha 90
_cell_angle_beta 95.0619(12)
_cell_angle_gamma 90
_cell_formula_units_Z 4
_cell_length_a 15.30291(19)
_cell_length_b 16.9273(2)
_cell_length_c 10.05128(12)
_cell_measurement_reflns_used 10083
_cell_measurement_temperature 293(2)
_cell_measurement_theta_max 68.0740
_cell_measurement_theta_min 3.9000
_cell_volume 2593.50(5)
_computing_cell_refinement 'CrysAlisPro 1.171.40.82a (Rigaku OD, 2020)'
_computing_data_collection 'CrysAlisPro 1.171.40.82a (Rigaku OD, 2020)'
_computing_data_reduction 'CrysAlisPro 1.171.40.82a (Rigaku OD, 2020)'
_computing_molecular_graphics 'Olex2 1.3 (Dolomanov et al., 2009)'
_computing_publication_material 'Olex2 1.3 (Dolomanov et al., 2009)'
_computing_structure_refinement 'SHELXL 2014/7 (Sheldrick, 2015)'
_diffrn_ambient_temperature 293(2)
_diffrn_measured_fraction_theta_full 0.998
_diffrn_measured_fraction_theta_max 0.992
_diffrn_measurement_device 'four-circle diffractometer'
_diffrn_measurement_device_type 'XtaLAB Synergy, Single source at home/near, HyPix3000'
_diffrn_radiation_type CuK\a
_diffrn_radiation_wavelength 1.54184
_diffrn_reflns_av_R_equivalents 0.0274
_diffrn_reflns_av_unetI/netI 0.0262
_diffrn_reflns_Laue_measured_fraction_full 0.998
_diffrn_reflns_Laue_measured_fraction_max 0.992
_diffrn_reflns_limit_h_max 18
_diffrn_reflns_limit_h_min -18
_diffrn_reflns_limit_k_max 20
_diffrn_reflns_limit_k_min -19
_diffrn_reflns_limit_l_max 8
_diffrn_reflns_limit_l_min -12
_diffrn_reflns_number 13202
_diffrn_reflns_point_group_measured_fraction_full 0.998
_diffrn_reflns_point_group_measured_fraction_max 0.992
_diffrn_reflns_theta_full 67.684
_diffrn_reflns_theta_max 68.311
_diffrn_reflns_theta_min 2.899
_exptl_absorpt_coefficient_mu 17.019
_exptl_absorpt_correction_T_max 1.00000
_exptl_absorpt_correction_T_min 0.30307
_exptl_absorpt_correction_type multi-scan
_exptl_absorpt_process_details
;
CrysAlisPro 1.171.40.82a (Rigaku Oxford Diffraction, 2020)
Empirical absorption correction using spherical harmonics,
implemented in SCALE3 ABSPACK scaling algorithm.
;
_exptl_crystal_colour yellow
_exptl_crystal_density_diffrn 1.973
_exptl_crystal_description prism
_exptl_crystal_F_000 1516
_exptl_crystal_size_max 0.33
_exptl_crystal_size_mid 0.21
_exptl_crystal_size_min 0.19
_refine_diff_density_max 1.771
_refine_diff_density_min -1.091
_refine_diff_density_rms 0.094
_refine_ls_extinction_method none
_refine_ls_goodness_of_fit_ref 1.027
_refine_ls_hydrogen_treatment constr
_refine_ls_matrix_type full
_refine_ls_number_parameters 392
_refine_ls_number_reflns 4716
_refine_ls_number_restraints 39
_refine_ls_restrained_S_all 1.025
_refine_ls_R_factor_all 0.0381
_refine_ls_R_factor_gt 0.0359
_refine_ls_shift/su_max 0.001
_refine_ls_shift/su_mean 0.000
_refine_ls_structure_factor_coef Fsqd
_refine_ls_weighting_details 'w=1/[\s^2^(Fo^2^)+(0.0529P)^2^+5.0231P] where P=(Fo^2^+2Fc^2^)/3'
_refine_ls_weighting_scheme calc
_refine_ls_wR_factor_gt 0.0942
_refine_ls_wR_factor_ref 0.0958
_reflns_Friedel_coverage 0.000
_reflns_number_gt 4438
_reflns_number_total 4716
_reflns_threshold_expression 'I > 2\s(I)'
_cod_data_source_file d1dt01944a2.cif
_cod_data_source_block 2_VTb
_cod_original_cell_volume 2593.50(6)
_cod_database_code 7708100
_shelx_shelxl_version_number 2014/7
_shelx_space_group_comment
;
The symmetry employed for this shelxl refinement is uniquely defined
by the following loop, which should always be used as a source of
symmetry information in preference to the above space-group names.
They are only intended as comments.
;
_oxdiff_exptl_absorpt_empirical_full_min 0.666
_oxdiff_exptl_absorpt_empirical_full_max 2.206
_oxdiff_exptl_absorpt_empirical_details
;
Empirical correction (ABSPACK) includes:
- Absorption correction using spherical harmonics
- Frame scaling
;
_olex2_refinement_description
;
1. Fixed Uiso
 At 1.2 times of:
  All C(H) groups, All C(H,H) groups, All C(H,H,H,H) groups
 At 1.5 times of:
  All C(H,H,H) groups, All O(H,H) groups
2. Restrained distances
 N1-C10 \\sim N1-C10A
 with sigma of 0.02
 C10-C9 \\sim C10A-C9A
 with sigma of 0.02
 C9-C8 \\sim C9A-C8
 with sigma of 0.02
3. Uiso/Uaniso restraints and constraints
C9 \\sim C9A \\sim C10 \\sim C10A: within 2A with sigma of 0.04 and sigma for
terminal atoms of 0.08 within 2A
4. Others
 Sof(H8BC)=Sof(H8BD)=Sof(C9A)=Sof(H9AA)=Sof(H9AB)=Sof(C10A)=Sof(H10C)=
 Sof(H10D)=1-FVAR(1)
 Sof(H8AA)=Sof(H8AB)=Sof(C9)=Sof(H9A)=Sof(H9B)=Sof(C10)=Sof(H10A)=Sof(H10B)=
 FVAR(1)
5.a Rotating group:
 O3(H3A,H3B)
5.b Secondary CH2 refined with riding coordinates:
 C8(H8AA,H8AB), C8(H8BC,H8BD), C9(H9A,H9B), C9A(H9AA,H9AB), C10(H10A,H10B),
 C10A(H10C,H10D)
5.c Aromatic/amide H refined with riding coordinates:
 C3(H3), C4(H4), C5(H5), C7(H7), C11(H11), C13(H13), C14(H14), C26(H26)
5.d Idealised Me refined as rotating group:
 C17(H17A,H17B,H17C), C18(H18A,H18B,H18C)
;
_olex2_submission_special_instructions 'No special instructions were received'

loop_
_space_group_symop_operation_xyz
'x, y, z'
'-x, y+1/2, -z+1/2'
'-x, -y, -z'
'x, -y-1/2, z-1/2'

loop_
_atom_site_label
_atom_site_type_symbol
_atom_site_fract_x
_atom_site_fract_y
_atom_site_fract_z
_atom_site_U_iso_or_equiv
_atom_site_adp_type
_atom_site_occupancy
_atom_site_site_symmetry_order
_atom_site_calc_flag
_atom_site_refinement_flags_posn
_atom_site_refinement_flags_adp
_atom_site_refinement_flags_occupancy
_atom_site_disorder_assembly
_atom_site_disorder_group
Tb1 Tb 0.70727(2) 0.48045(2) 0.23753(2) 0.03174(10) Uani 1 1 d . . . . .
V1 V 0.82251(4) 0.56678(4) -0.00842(7) 0.03578(17) Uani 1 1 d . . . . .
O2 O 0.72266(17) 0.59125(16) 0.0969(3) 0.0327(6) Uani 1 1 d . . . . .
O1 O 0.7905(2) 0.45909(17) 0.0517(3) 0.0383(6) Uani 1 1 d . . . . .
O4 O 0.9057(2) 0.5880(2) 0.0903(3) 0.0561(9) Uani 1 1 d . . . . .
O3 O 0.7055(2) 0.5483(2) -0.1687(3) 0.0501(8) Uani 1 1 d . . . . .
H3A H 0.7045 0.5004 -0.1959 0.075 Uiso 1 1 d R U . . .
H3B H 0.6574 0.5537 -0.1324 0.075 Uiso 1 1 d R U . . .
O6 O 0.59888(18) 0.59154(18) 0.2561(3) 0.0398(7) Uani 1 1 d . . . . .
O5 O 0.7408(2) 0.33853(17) 0.1860(3) 0.0432(7) Uani 1 1 d . . . . .
O13 O 0.7942(2) 0.5779(2) 0.3689(4) 0.0553(9) Uani 1 1 d . . . . .
O12 O 0.9357(2) 0.5756(3) 0.4121(4) 0.0763(13) Uani 1 1 d . . . . .
O14 O 0.8644(3) 0.4753(3) 0.3207(5) 0.0706(12) Uani 1 1 d . . . . .
O15 O 0.6983(3) 0.4228(2) 0.6440(3) 0.0724(12) Uani 1 1 d . . . . .
O11 O 0.6523(4) 0.4988(3) 0.4813(4) 0.0756(12) Uani 1 1 d . . . . .
O8 O 0.5673(2) 0.4150(2) 0.2372(3) 0.0515(8) Uani 1 1 d . . . . .
O7 O 0.6016(2) 0.4487(2) 0.0426(3) 0.0575(9) Uani 1 1 d . . . . .
O9 O 0.4770(3) 0.3908(4) 0.0645(5) 0.1018(18) Uani 1 1 d . . . . .
O10 O 0.7253(4) 0.4001(3) 0.4417(4) 0.0806(14) Uani 1 1 d . . . . .
N2 N 0.8158(2) 0.6791(2) -0.0927(3) 0.0390(8) Uani 1 1 d . . . . .
N1 N 0.8897(3) 0.5155(3) -0.1580(4) 0.0503(11) Uani 1 1 d D . . . .
N3 N 0.5462(3) 0.4172(3) 0.1119(4) 0.0552(10) Uani 1 1 d . . . . .
N4 N 0.8674(3) 0.5438(3) 0.3691(4) 0.0482(9) Uani 1 1 d . . . . .
N5 N 0.6920(3) 0.4409(2) 0.5263(4) 0.0457(9) Uani 1 1 d . . . . .
C1 C 0.6830(3) 0.6606(2) 0.1113(4) 0.0310(8) Uani 1 1 d . . . . .
C2 C 0.6161(3) 0.6638(2) 0.1974(4) 0.0342(8) Uani 1 1 d . . . . .
C3 C 0.5724(3) 0.7330(3) 0.2189(5) 0.0488(11) Uani 1 1 d . . . . .
H3 H 0.5285 0.7340 0.2772 0.059 Uiso 1 1 calc R U . . .
C4 C 0.5941(4) 0.8011(3) 0.1532(5) 0.0557(13) Uani 1 1 d . . . . .
H4 H 0.5655 0.8483 0.1688 0.067 Uiso 1 1 calc R U . . .
C5 C 0.6568(3) 0.7994(3) 0.0662(5) 0.0487(11) Uani 1 1 d . . . . .
H5 H 0.6699 0.8454 0.0213 0.058 Uiso 1 1 calc R U . . .
C6 C 0.7025(3) 0.7294(2) 0.0425(4) 0.0359(9) Uani 1 1 d . . . . .
C7 C 0.7669(3) 0.7342(3) -0.0542(4) 0.0397(9) Uani 1 1 d . . . . .
H7 H 0.7736 0.7835 -0.0930 0.048 Uiso 1 1 calc R U . . .
C8 C 0.8774(3) 0.7021(3) -0.1912(5) 0.0565(13) Uani 1 1 d D . . . .
H8AA H 0.8575 0.7511 -0.2337 0.068 Uiso 0.680(15) 1 calc R U P A 1
H8AB H 0.9348 0.7115 -0.1449 0.068 Uiso 0.680(15) 1 calc R U P A 1
H8BC H 0.9131 0.7455 -0.1543 0.068 Uiso 0.320(15) 1 calc R U P A 2
H8BD H 0.8436 0.7215 -0.2707 0.068 Uiso 0.320(15) 1 calc R U P A 2
C9 C 0.8852(5) 0.6422(5) -0.2937(7) 0.048(2) Uani 0.680(15) 1 d D U P A 1
H9A H 0.9124 0.6657 -0.3679 0.057 Uiso 0.680(15) 1 calc R U P A 1
H9B H 0.8269 0.6246 -0.3268 0.057 Uiso 0.680(15) 1 calc R U P A 1
C9A C 0.9385(12) 0.6368(9) -0.233(2) 0.063(6) Uani 0.320(15) 1 d D U P A 2
H9AA H 0.9721 0.6590 -0.3011 0.075 Uiso 0.320(15) 1 calc R U P A 2
H9AB H 0.9798 0.6261 -0.1560 0.075 Uiso 0.320(15) 1 calc R U P A 2
C10 C 0.9387(6) 0.5715(7) -0.2433(10) 0.054(3) Uani 0.680(15) 1 d D U P A 1
H10A H 0.9911 0.5900 -0.1913 0.064 Uiso 0.680(15) 1 calc R U P A 1
H10B H 0.9571 0.5426 -0.3194 0.064 Uiso 0.680(15) 1 calc R U P A 1
C10A C 0.9043(15) 0.5572(11) -0.2847(14) 0.050(5) Uani 0.320(15) 1 d D U P A 2
H10C H 0.8501 0.5628 -0.3417 0.060 Uiso 0.320(15) 1 calc R U P A 2
H10D H 0.9473 0.5300 -0.3334 0.060 Uiso 0.320(15) 1 calc R U P A 2
C11 C 0.9081(3) 0.4423(3) -0.1636(4) 0.0456(11) Uani 1 1 d . . . . .
H11 H 0.9425 0.4275 -0.2312 0.055 Uiso 1 1 calc R U . . .
C12 C 0.8821(3) 0.3793(3) -0.0781(4) 0.0402(10) Uani 1 1 d . . . . .
C13 C 0.8921(4) 0.2401(3) -0.0256(6) 0.0608(14) Uani 1 1 d . . . . .
H13 H 0.9159 0.1906 -0.0399 0.073 Uiso 1 1 calc R U . . .
C14 C 0.8334(3) 0.2489(3) 0.0697(5) 0.0522(12) Uani 1 1 d . . . . .
H14 H 0.8164 0.2054 0.1179 0.063 Uiso 1 1 calc R U . . .
C15 C 0.8002(3) 0.3228(3) 0.0926(4) 0.0413(10) Uani 1 1 d . . . . .
C16 C 0.8240(3) 0.3895(3) 0.0223(4) 0.0360(9) Uani 1 1 d . . . . .
C17 C 0.5138(3) 0.5854(4) 0.3100(6) 0.0563(13) Uani 1 1 d . . . . .
H17A H 0.4683 0.5989 0.2419 0.084 Uiso 1 1 calc R U . . .
H17B H 0.5119 0.6210 0.3840 0.084 Uiso 1 1 calc R U . . .
H17C H 0.5052 0.5323 0.3396 0.084 Uiso 1 1 calc R U . . .
C18 C 0.6959(4) 0.2703(3) 0.2368(5) 0.0587(14) Uani 1 1 d . . . . .
H18A H 0.7379 0.2366 0.2852 0.088 Uiso 1 1 calc R U . . .
H18B H 0.6667 0.2416 0.1634 0.088 Uiso 1 1 calc R U . . .
H18C H 0.6535 0.2879 0.2952 0.088 Uiso 1 1 calc R U . . .
C26 C 0.9157(3) 0.3031(3) -0.0994(5) 0.0538(12) Uani 1 1 d . . . . .
H26 H 0.9545 0.2957 -0.1645 0.065 Uiso 1 1 calc R U . . .

loop_
_atom_site_aniso_label
_atom_site_aniso_U_11
_atom_site_aniso_U_22
_atom_site_aniso_U_33
_atom_site_aniso_U_23
_atom_site_aniso_U_13
_atom_site_aniso_U_12
Tb1 0.03276(15) 0.02953(15) 0.03366(15) -0.00068(9) 0.00694(10) -0.00191(9)
V1 0.0302(3) 0.0415(4) 0.0364(4) 0.0042(3) 0.0069(3) 0.0018(3)
O2 0.0320(13) 0.0302(14) 0.0371(14) 0.0010(11) 0.0099(11) 0.0008(11)
O1 0.0441(16) 0.0330(14) 0.0398(15) -0.0001(12) 0.0156(13) 0.0044(13)
O4 0.0400(17) 0.076(2) 0.0513(19) 0.0132(18) -0.0015(14) -0.0098(17)
O3 0.0435(17) 0.057(2) 0.0490(18) -0.0134(16) 0.0003(14) 0.0008(16)
O6 0.0318(14) 0.0434(17) 0.0462(16) 0.0045(13) 0.0156(12) 0.0030(13)
O5 0.0575(19) 0.0294(14) 0.0445(16) -0.0006(13) 0.0138(14) -0.0014(14)
O13 0.0445(18) 0.0479(19) 0.072(2) -0.0231(17) -0.0049(16) 0.0057(15)
O12 0.047(2) 0.120(4) 0.061(2) -0.027(2) -0.0003(17) -0.024(2)
O14 0.049(2) 0.078(3) 0.082(3) -0.030(2) -0.012(2) 0.0188(19)
O15 0.122(4) 0.062(2) 0.0346(18) 0.0050(16) 0.014(2) 0.009(2)
O11 0.106(4) 0.058(2) 0.062(2) 0.005(2) 0.004(2) 0.020(2)
O8 0.0463(18) 0.057(2) 0.0512(19) 0.0061(16) 0.0062(14) -0.0211(16)
O7 0.058(2) 0.070(2) 0.0443(18) 0.0063(17) 0.0016(15) -0.0154(19)
O9 0.071(3) 0.142(5) 0.087(3) 0.002(3) -0.024(2) -0.062(3)
O10 0.138(4) 0.067(3) 0.0382(19) 0.0000(18) 0.015(2) 0.035(3)
N2 0.0375(18) 0.043(2) 0.0364(18) 0.0091(15) 0.0049(14) -0.0075(16)
N1 0.047(2) 0.066(3) 0.040(2) 0.0143(18) 0.0210(17) 0.023(2)
N3 0.050(2) 0.059(3) 0.056(2) 0.005(2) 0.0011(19) -0.016(2)
N4 0.045(2) 0.062(3) 0.038(2) -0.0113(19) 0.0076(16) -0.002(2)
N5 0.062(2) 0.038(2) 0.039(2) 0.0038(16) 0.0097(17) -0.0035(19)
C1 0.0319(18) 0.0308(19) 0.0296(18) -0.0040(15) -0.0015(15) 0.0012(16)
C2 0.0314(19) 0.036(2) 0.035(2) -0.0013(16) 0.0028(16) 0.0022(17)
C3 0.046(3) 0.049(3) 0.053(3) -0.006(2) 0.010(2) 0.014(2)
C4 0.066(3) 0.040(3) 0.060(3) -0.005(2) 0.007(2) 0.021(2)
C5 0.066(3) 0.031(2) 0.049(3) 0.0015(19) 0.001(2) 0.006(2)
C6 0.039(2) 0.032(2) 0.036(2) -0.0017(16) -0.0015(17) -0.0016(17)
C7 0.045(2) 0.033(2) 0.041(2) 0.0043(18) 0.0008(18) -0.0073(19)
C8 0.052(3) 0.065(3) 0.055(3) 0.015(3) 0.018(2) -0.006(3)
C9 0.043(4) 0.064(5) 0.036(4) 0.012(3) 0.009(3) 0.009(4)
C9A 0.063(11) 0.064(11) 0.066(11) 0.021(9) 0.037(9) -0.005(9)
C10 0.042(5) 0.083(7) 0.038(5) 0.019(5) 0.018(4) 0.017(5)
C10A 0.052(11) 0.077(12) 0.020(8) 0.013(7) 0.004(7) 0.013(9)
C11 0.034(2) 0.067(3) 0.036(2) -0.007(2) 0.0069(17) 0.014(2)
C12 0.031(2) 0.050(3) 0.039(2) -0.0078(19) -0.0003(17) 0.0083(19)
C13 0.060(3) 0.044(3) 0.079(4) -0.018(3) 0.008(3) 0.014(2)
C14 0.061(3) 0.038(2) 0.057(3) -0.010(2) 0.002(2) 0.006(2)
C15 0.043(2) 0.040(2) 0.040(2) -0.0093(18) -0.0004(18) 0.0014(19)
C16 0.036(2) 0.037(2) 0.035(2) -0.0064(17) 0.0009(16) 0.0065(18)
C17 0.037(2) 0.065(3) 0.070(3) 0.003(3) 0.025(2) -0.001(2)
C18 0.076(4) 0.035(3) 0.067(3) 0.000(2) 0.015(3) -0.012(2)
C26 0.047(3) 0.056(3) 0.059(3) -0.022(3) 0.009(2) 0.009(2)

loop_
_atom_type_symbol
_atom_type_description
_atom_type_scat_dispersion_real
_atom_type_scat_dispersion_imag
_atom_type_scat_source
C C 0.0181 0.0091 'International Tables Vol C Tables 4.2.6.8 and 6.1.1.4'
H H 0.0000 0.0000 'International Tables Vol C Tables 4.2.6.8 and 6.1.1.4'
N N 0.0311 0.0180 'International Tables Vol C Tables 4.2.6.8 and 6.1.1.4'
O O 0.0492 0.0322 'International Tables Vol C Tables 4.2.6.8 and 6.1.1.4'
Tb Tb -9.1472 9.1891 'International Tables Vol C Tables 4.2.6.8 and 6.1.1.4'
V V 0.0687 2.1097 'International Tables Vol C Tables 4.2.6.8 and 6.1.1.4'

loop_
_geom_angle_atom_site_label_1
_geom_angle_atom_site_label_2
_geom_angle_atom_site_label_3
_geom_angle
_geom_angle_site_symmetry_1
_geom_angle_site_symmetry_3
_geom_angle_publ_flag
O2 Tb1 O1 64.17(9) . . ?
O2 Tb1 O6 63.64(9) . . ?
O2 Tb1 O5 126.76(9) . . ?
O2 Tb1 O13 73.09(12) . . ?
O2 Tb1 O14 94.84(13) . . ?
O2 Tb1 O11 120.62(11) . . ?
O2 Tb1 O8 119.82(11) . . ?
O2 Tb1 O7 78.09(11) . . ?
O2 Tb1 O10 157.72(14) . . ?
O2 Tb1 N3 99.14(11) . . ?
O2 Tb1 N4 81.62(11) . . ?
O1 Tb1 O6 124.88(10) . . ?
O1 Tb1 O5 63.96(10) . . ?
O1 Tb1 O13 102.95(12) . . ?
O1 Tb1 O14 71.86(13) . . ?
O1 Tb1 O11 165.68(13) . . ?
O1 Tb1 O8 117.77(11) . . ?
O1 Tb1 O7 72.82(12) . . ?
O1 Tb1 O10 122.89(12) . . ?
O1 Tb1 N3 95.51(12) . . ?
O1 Tb1 N4 85.68(11) . . ?
O6 Tb1 O11 65.46(11) . . ?
O6 Tb1 N3 76.50(12) . . ?
O6 Tb1 N4 103.06(11) . . ?
O5 Tb1 O6 150.70(10) . . ?
O5 Tb1 O11 112.61(12) . . ?
O5 Tb1 N3 74.75(12) . . ?
O5 Tb1 N4 105.57(12) . . ?
O13 Tb1 O6 77.66(11) . . ?
O13 Tb1 O5 130.26(11) . . ?
O13 Tb1 O14 51.16(12) . . ?
O13 Tb1 O11 68.03(15) . . ?
O13 Tb1 O7 149.35(13) . . ?
O13 Tb1 O10 84.63(15) . . ?
O13 Tb1 N3 153.75(13) . . ?
O13 Tb1 N4 25.63(11) . . ?
O14 Tb1 O6 128.73(11) . . ?
O14 Tb1 O5 80.02(12) . . ?
O14 Tb1 O11 93.96(16) . . ?
O14 Tb1 O7 143.41(14) . . ?
O14 Tb1 N3 154.74(13) . . ?
O14 Tb1 N4 25.67(12) . . ?
O11 Tb1 N3 96.82(15) . . ?
O11 Tb1 N4 81.96(14) . . ?
O8 Tb1 O6 75.71(11) . . ?
O8 Tb1 O5 76.02(12) . . ?
O8 Tb1 O13 139.04(12) . . ?
O8 Tb1 O14 145.10(14) . . ?
O8 Tb1 O11 72.78(14) . . ?
O8 Tb1 O7 51.94(11) . . ?
O8 Tb1 O10 77.37(15) . . ?
O8 Tb1 N3 26.01(11) . . ?
O8 Tb1 N4 152.81(11) . . ?
O7 Tb1 O6 80.43(12) . . ?
O7 Tb1 O5 76.22(12) . . ?
O7 Tb1 O11 120.73(14) . . ?
O7 Tb1 N3 25.93(12) . . ?
O7 Tb1 N4 155.25(11) . . ?
O10 Tb1 O6 112.12(12) . . ?
O10 Tb1 O5 68.52(11) . . ?
O10 Tb1 O14 70.39(18) . . ?
O10 Tb1 O11 47.24(13) . . ?
O10 Tb1 O7 123.75(15) . . ?
O10 Tb1 N3 100.93(16) . . ?
O10 Tb1 N4 78.15(16) . . ?
N3 Tb1 N4 178.78(12) . . ?
O2 V1 Tb1 40.93(8) . . ?
O2 V1 O1 78.90(11) . . ?
O2 V1 O3 79.31(12) . . ?
O2 V1 N2 90.78(13) . . ?
O2 V1 N1 157.94(16) . . ?
O1 V1 Tb1 41.27(8) . . ?
O1 V1 O3 83.80(13) . . ?
O1 V1 N2 162.49(14) . . ?
O1 V1 N1 89.29(15) . . ?
O4 V1 Tb1 94.56(13) . . ?
O4 V1 O2 103.49(16) . . ?
O4 V1 O1 102.85(17) . . ?
O4 V1 O3 173.13(17) . . ?
O4 V1 N2 93.25(17) . . ?
O4 V1 N1 97.24(19) . . ?
O3 V1 Tb1 91.62(9) . . ?
N2 V1 Tb1 131.50(10) . . ?
N2 V1 O3 80.38(14) . . ?
N2 V1 N1 95.55(15) . . ?
N1 V1 Tb1 130.56(12) . . ?
N1 V1 O3 80.95(15) . . ?
V1 O2 Tb1 105.97(12) . . ?
C1 O2 Tb1 124.1(2) . . ?
C1 O2 V1 128.5(2) . . ?
V1 O1 Tb1 105.16(12) . . ?
C16 O1 Tb1 123.6(3) . . ?
C16 O1 V1 129.3(3) . . ?
V1 O3 H3A 109.9 . . ?
V1 O3 H3B 109.3 . . ?
H3A O3 H3B 104.2 . . ?
C2 O6 Tb1 118.2(2) . . ?
C2 O6 C17 115.4(3) . . ?
C17 O6 Tb1 126.1(3) . . ?
C15 O5 Tb1 118.6(3) . . ?
C15 O5 C18 116.2(4) . . ?
C18 O5 Tb1 124.9(3) . . ?
N4 O13 Tb1 97.7(3) . . ?
N4 O14 Tb1 95.7(3) . . ?
N5 O11 Tb1 93.5(3) . . ?
N3 O8 Tb1 97.8(3) . . ?
N3 O7 Tb1 94.5(3) . . ?
N5 O10 Tb1 104.0(3) . . ?
C7 N2 V1 123.6(3) . . ?
C7 N2 C8 115.8(4) . . ?
C8 N2 V1 120.1(3) . . ?
C10 N1 V1 116.5(5) . . ?
C10A N1 V1 122.7(8) . . ?
C11 N1 V1 124.3(3) . . ?
C11 N1 C10 117.4(5) . . ?
C11 N1 C10A 111.9(8) . . ?
O8 N3 Tb1 56.1(2) . . ?
O7 N3 Tb1 59.6(2) . . ?
O7 N3 O8 115.7(4) . . ?
O9 N3 Tb1 177.1(4) . . ?
O9 N3 O8 121.1(5) . . ?
O9 N3 O7 123.2(5) . . ?
O13 N4 Tb1 56.7(2) . . ?
O12 N4 Tb1 172.8(4) . . ?
O12 N4 O13 122.2(5) . . ?
O12 N4 O14 123.0(5) . . ?
O14 N4 Tb1 58.6(2) . . ?
O14 N4 O13 114.8(4) . . ?
O15 N5 O11 123.9(4) . . ?
O15 N5 O10 121.6(4) . . ?
O11 N5 O10 114.5(4) . . ?
O2 C1 C2 117.8(4) . . ?
O2 C1 C6 124.0(4) . . ?
C2 C1 C6 118.2(4) . . ?
O6 C2 C1 113.8(3) . . ?
C3 C2 O6 124.6(4) . . ?
C3 C2 C1 121.5(4) . . ?
C2 C3 H3 120.2 . . ?
C2 C3 C4 119.6(4) . . ?
C4 C3 H3 120.2 . . ?
C3 C4 H4 119.9 . . ?
C5 C4 C3 120.2(4) . . ?
C5 C4 H4 119.9 . . ?
C4 C5 H5 119.4 . . ?
C4 C5 C6 121.2(4) . . ?
C6 C5 H5 119.4 . . ?
C1 C6 C5 119.1(4) . . ?
C1 C6 C7 124.5(4) . . ?
C5 C6 C7 116.4(4) . . ?
N2 C7 C6 127.9(4) . . ?
N2 C7 H7 116.0 . . ?
C6 C7 H7 116.0 . . ?
N2 C8 H8AA 109.0 . . ?
N2 C8 H8AB 109.0 . . ?
N2 C8 H8BC 108.3 . . ?
N2 C8 H8BD 108.3 . . ?
N2 C8 C9A 115.7(7) . . ?
H8AA C8 H8AB 107.8 . . ?
H8BC C8 H8BD 107.4 . . ?
C9 C8 N2 112.8(5) . . ?
C9 C8 H8AA 109.0 . . ?
C9 C8 H8AB 109.0 . . ?
C9A C8 H8BC 108.3 . . ?
C9A C8 H8BD 108.3 . . ?
C8 C9 H9A 109.0 . . ?
C8 C9 H9B 109.0 . . ?
C8 C9 C10 112.9(7) . . ?
H9A C9 H9B 107.8 . . ?
C10 C9 H9A 109.0 . . ?
C10 C9 H9B 109.0 . . ?
C8 C9A H9AA 106.8 . . ?
C8 C9A H9AB 106.8 . . ?
H9AA C9A H9AB 106.6 . . ?
C10A C9A C8 122.3(16) . . ?
C10A C9A H9AA 106.8 . . ?
C10A C9A H9AB 106.8 . . ?
N1 C10 H10A 108.8 . . ?
N1 C10 H10B 108.8 . . ?
C9 C10 N1 113.8(6) . . ?
C9 C10 H10A 108.8 . . ?
C9 C10 H10B 108.8 . . ?
H10A C10 H10B 107.7 . . ?
N1 C10A C9A 101.5(11) . . ?
N1 C10A H10C 111.5 . . ?
N1 C10A H10D 111.5 . . ?
C9A C10A H10C 111.5 . . ?
C9A C10A H10D 111.5 . . ?
H10C C10A H10D 109.3 . . ?
N1 C11 H11 116.0 . . ?
N1 C11 C12 128.1(4) . . ?
C12 C11 H11 116.0 . . ?
C16 C12 C11 123.9(4) . . ?
C26 C12 C11 117.4(4) . . ?
C26 C12 C16 118.7(4) . . ?
C14 C13 H13 119.6 . . ?
C26 C13 H13 119.6 . . ?
C26 C13 C14 120.9(5) . . ?
C13 C14 H14 120.5 . . ?
C13 C14 C15 119.1(5) . . ?
C15 C14 H14 120.5 . . ?
O5 C15 C16 113.8(4) . . ?
C14 C15 O5 124.0(4) . . ?
C14 C15 C16 122.2(4) . . ?
O1 C16 C12 123.1(4) . . ?
O1 C16 C15 118.7(4) . . ?
C15 C16 C12 118.2(4) . . ?
O6 C17 H17A 109.5 . . ?
O6 C17 H17B 109.5 . . ?
O6 C17 H17C 109.5 . . ?
H17A C17 H17B 109.5 . . ?
H17A C17 H17C 109.5 . . ?
H17B C17 H17C 109.5 . . ?
O5 C18 H18A 109.5 . . ?
O5 C18 H18B 109.5 . . ?
O5 C18 H18C 109.5 . . ?
H18A C18 H18B 109.5 . . ?
H18A C18 H18C 109.5 . . ?
H18B C18 H18C 109.5 . . ?
C12 C26 H26 119.5 . . ?
C13 C26 C12 120.9(5) . . ?
C13 C26 H26 119.5 . . ?

loop_
_geom_bond_atom_site_label_1
_geom_bond_atom_site_label_2
_geom_bond_distance
_geom_bond_site_symmetry_2
_geom_bond_publ_flag
Tb1 O2 2.373(3) . ?
Tb1 O1 2.380(3) . ?
Tb1 O6 2.525(3) . ?
Tb1 O5 2.520(3) . ?
Tb1 O13 2.434(3) . ?
Tb1 O14 2.477(4) . ?
Tb1 O11 2.677(5) . ?
Tb1 O8 2.411(3) . ?
Tb1 O7 2.487(3) . ?
Tb1 O10 2.457(4) . ?
Tb1 N3 2.876(4) . ?
Tb1 N4 2.887(4) . ?
V1 O2 1.978(3) . ?
V1 O1 1.995(3) . ?
V1 O4 1.584(3) . ?
V1 O3 2.321(3) . ?
V1 N2 2.080(4) . ?
V1 N1 2.084(4) . ?
O2 C1 1.335(5) . ?
O1 C16 1.329(5) . ?
O3 H3A 0.8559 . ?
O3 H3B 0.8554 . ?
O6 C2 1.393(5) . ?
O6 C17 1.457(5) . ?
O5 C15 1.389(5) . ?
O5 C18 1.459(6) . ?
O13 N4 1.260(5) . ?
O12 N4 1.220(5) . ?
O14 N4 1.257(6) . ?
O15 N5 1.218(5) . ?
O11 N5 1.218(6) . ?
O8 N3 1.273(5) . ?
O7 N3 1.261(5) . ?
O9 N3 1.207(6) . ?
O10 N5 1.240(5) . ?
N2 C7 1.276(6) . ?
N2 C8 1.478(6) . ?
N1 C10 1.520(9) . ?
N1 C10A 1.491(13) . ?
N1 C11 1.273(7) . ?
C1 C2 1.399(6) . ?
C1 C6 1.400(6) . ?
C2 C3 1.375(6) . ?
C3 H3 0.9300 . ?
C3 C4 1.385(8) . ?
C4 H4 0.9300 . ?
C4 C5 1.354(7) . ?
C5 H5 0.9300 . ?
C5 C6 1.407(6) . ?
C6 C7 1.447(6) . ?
C7 H7 0.9300 . ?
C8 H8AA 0.9700 . ?
C8 H8AB 0.9700 . ?
C8 H8BC 0.9700 . ?
C8 H8BD 0.9700 . ?
C8 C9 1.457(9) . ?
C8 C9A 1.529(16) . ?
C9 H9A 0.9700 . ?
C9 H9B 0.9700 . ?
C9 C10 1.512(10) . ?
C9A H9AA 0.9700 . ?
C9A H9AB 0.9700 . ?
C9A C10A 1.521(17) . ?
C10 H10A 0.9700 . ?
C10 H10B 0.9700 . ?
C10A H10C 0.9700 . ?
C10A H10D 0.9700 . ?
C11 H11 0.9300 . ?
C11 C12 1.447(7) . ?
C12 C16 1.412(6) . ?
C12 C26 1.412(7) . ?
C13 H13 0.9300 . ?
C13 C14 1.378(8) . ?
C13 C26 1.366(8) . ?
C14 H14 0.9300 . ?
C14 C15 1.378(7) . ?
C15 C16 1.396(6) . ?
C17 H17A 0.9600 . ?
C17 H17B 0.9600 . ?
C17 H17C 0.9600 . ?
C18 H18A 0.9600 . ?
C18 H18B 0.9600 . ?
C18 H18C 0.9600 . ?
C26 H26 0.9300 . ?

loop_
_geom_torsion_atom_site_label_1
_geom_torsion_atom_site_label_2
_geom_torsion_atom_site_label_3
_geom_torsion_atom_site_label_4
_geom_torsion
_geom_torsion_site_symmetry_1
_geom_torsion_site_symmetry_2
_geom_torsion_site_symmetry_3
_geom_torsion_site_symmetry_4
_geom_torsion_publ_flag
Tb1 O2 C1 C2 -12.5(5) . . . . ?
Tb1 O2 C1 C6 169.5(3) . . . . ?
Tb1 O1 C16 C12 -172.1(3) . . . . ?
Tb1 O1 C16 C15 8.7(5) . . . . ?
Tb1 O6 C2 C1 12.5(4) . . . . ?
Tb1 O6 C2 C3 -167.9(3) . . . . ?
Tb1 O5 C15 C14 170.3(4) . . . . ?
Tb1 O5 C15 C16 -9.7(5) . . . . ?
Tb1 O13 N4 O12 171.6(4) . . . . ?
Tb1 O13 N4 O14 -7.8(5) . . . . ?
Tb1 O14 N4 O13 7.7(5) . . . . ?
Tb1 O14 N4 O12 -171.7(4) . . . . ?
Tb1 O11 N5 O15 172.7(5) . . . . ?
Tb1 O11 N5 O10 -8.4(5) . . . . ?
Tb1 O8 N3 O7 0.9(5) . . . . ?
Tb1 O8 N3 O9 -178.8(5) . . . . ?
Tb1 O7 N3 O8 -0.9(5) . . . . ?
Tb1 O7 N3 O9 178.8(6) . . . . ?
Tb1 O10 N5 O15 -171.6(4) . . . . ?
Tb1 O10 N5 O11 9.4(6) . . . . ?
V1 O2 C1 C2 -176.7(3) . . . . ?
V1 O2 C1 C6 5.3(5) . . . . ?
V1 O1 C16 C12 -10.5(6) . . . . ?
V1 O1 C16 C15 170.3(3) . . . . ?
V1 N2 C7 C6 -6.2(6) . . . . ?
V1 N2 C8 C9 46.8(6) . . . . ?
V1 N2 C8 C9A 4.9(11) . . . . ?
V1 N1 C10 C9 -47.3(10) . . . . ?
V1 N1 C10A C9A 48.4(18) . . . . ?
V1 N1 C11 C12 5.2(7) . . . . ?
O2 C1 C2 O6 -1.0(5) . . . . ?
O2 C1 C2 C3 179.4(4) . . . . ?
O2 C1 C6 C5 -179.6(4) . . . . ?
O2 C1 C6 C7 0.9(6) . . . . ?
O6 C2 C3 C4 -178.9(4) . . . . ?
O5 C15 C16 O1 1.2(6) . . . . ?
O5 C15 C16 C12 -178.0(4) . . . . ?
N2 C8 C9 C10 -74.6(8) . . . . ?
N2 C8 C9A C10A 53.3(18) . . . . ?
N1 C11 C12 C16 5.4(7) . . . . ?
N1 C11 C12 C26 -176.0(5) . . . . ?
C1 C2 C3 C4 0.7(7) . . . . ?
C1 C6 C7 N2 -0.1(7) . . . . ?
C2 C1 C6 C5 2.4(6) . . . . ?
C2 C1 C6 C7 -177.0(4) . . . . ?
C2 C3 C4 C5 1.3(8) . . . . ?
C3 C4 C5 C6 -1.4(8) . . . . ?
C4 C5 C6 C1 -0.6(7) . . . . ?
C4 C5 C6 C7 179.0(4) . . . . ?
C5 C6 C7 N2 -179.6(4) . . . . ?
C6 C1 C2 O6 177.1(3) . . . . ?
C6 C1 C2 C3 -2.5(6) . . . . ?
C7 N2 C8 C9 -140.5(5) . . . . ?
C7 N2 C8 C9A 177.5(10) . . . . ?
C8 N2 C7 C6 -178.6(4) . . . . ?
C8 C9 C10 N1 76.4(11) . . . . ?
C8 C9A C10A N1 -80(2) . . . . ?
C10 N1 C11 C12 169.1(6) . . . . ?
C10A N1 C11 C12 -162.6(10) . . . . ?
C11 N1 C10 C9 147.5(7) . . . . ?
C11 N1 C10A C9A -143.7(12) . . . . ?
C11 C12 C16 O1 -3.0(6) . . . . ?
C11 C12 C16 C15 176.3(4) . . . . ?
C11 C12 C26 C13 -178.0(5) . . . . ?
C13 C14 C15 O5 180.0(4) . . . . ?
C13 C14 C15 C16 0.0(7) . . . . ?
C14 C13 C26 C12 1.3(8) . . . . ?
C14 C15 C16 O1 -178.8(4) . . . . ?
C14 C15 C16 C12 2.0(6) . . . . ?
C16 C12 C26 C13 0.7(7) . . . . ?
C17 O6 C2 C1 -160.9(4) . . . . ?
C17 O6 C2 C3 18.8(6) . . . . ?
C18 O5 C15 C14 -15.7(6) . . . . ?
C18 O5 C15 C16 164.3(4) . . . . ?
C26 C12 C16 O1 178.5(4) . . . . ?
C26 C12 C16 C15 -2.3(6) . . . . ?
C26 C13 C14 C15 -1.7(8) . . . . ?
